data_4128872
loop_
_publ_author_name
'Zhou, Shupeng'
'Xia, Kaifu'
'Leng, Xuebing'
'Li, Ang'

_publ_section_title
;
 Asymmetric Total Synthesis of Arcutinidine, Arcutinine, and Arcutine.
;
_journal_issue 35
_journal_name_full 'Journal of the American Chemical Society'
_journal_page_first 13718
_journal_page_last 13723
_journal_paper_doi 10.1021/jacs.9b05818
_journal_volume 141
_journal_year 2019
_chemical_absolute_configuration rmad
_chemical_formula_moiety 'C19 H28 O4'
_chemical_formula_sum 'C19 H28 O4'
_chemical_formula_weight 320.41
_space_group_crystal_system orthorhombic
_space_group_IT_number 19
_space_group_name_Hall 'P 2ac 2ab'
_space_group_name_H-M_alt 'P 21 21 21'
_atom_sites_solution_hydrogens geom
_atom_sites_solution_primary dual
_audit_creation_date 2019-05-05
_audit_creation_method
;
Olex2 1.2
(compiled 2018.05.29 svn.r3508 for OlexSys, GUI svn.r5506)
;
_cell_angle_alpha 90
_cell_angle_beta 90
_cell_angle_gamma 90
_cell_formula_units_Z 4
_cell_length_a 7.1018(2)
_cell_length_b 13.3284(3)
_cell_length_c 17.4801(4)
_cell_measurement_reflns_used 9962
_cell_measurement_temperature 170(2)
_cell_measurement_theta_max 54.858
_cell_measurement_theta_min 5.853
_cell_volume 1654.59(7)
_computing_cell_refinement 'SAINT v8.37A (Bruker, 2015)'
_computing_data_reduction 'SAINT v8.37A (Bruker, 2015)'
_computing_molecular_graphics 'Olex2 (Dolomanov et al., 2009)'
_computing_publication_material 'Olex2 (Dolomanov et al., 2009)'
_computing_structure_refinement 'ShelXL (Sheldrick, 2015)'
_computing_structure_solution 'ShelXT (Sheldrick, 2015)'
_diffrn_ambient_temperature 169.98
_diffrn_measured_fraction_theta_full 0.988
_diffrn_measured_fraction_theta_max 0.989
_diffrn_measurement_device_type 'Bruker D8 Venture'
_diffrn_measurement_method '\f and \w scans'
_diffrn_radiation_type GaK\a
_diffrn_radiation_wavelength 1.34139
_diffrn_reflns_av_R_equivalents 0.0325
_diffrn_reflns_av_unetI/netI 0.0197
_diffrn_reflns_Laue_measured_fraction_full 0.988
_diffrn_reflns_Laue_measured_fraction_max 0.989
_diffrn_reflns_limit_h_max 8
_diffrn_reflns_limit_h_min -8
_diffrn_reflns_limit_k_max 16
_diffrn_reflns_limit_k_min -16
_diffrn_reflns_limit_l_max 21
_diffrn_reflns_limit_l_min -21
_diffrn_reflns_number 17963
_diffrn_reflns_point_group_measured_fraction_full 0.990
_diffrn_reflns_point_group_measured_fraction_max 0.990
_diffrn_reflns_theta_full 53.594
_diffrn_reflns_theta_max 54.886
_diffrn_reflns_theta_min 5.851
_diffrn_standards_number 0
_exptl_absorpt_coefficient_mu 0.457
_exptl_absorpt_correction_T_max 0.7508
_exptl_absorpt_correction_T_min 0.6507
_exptl_absorpt_correction_type multi-scan
_exptl_absorpt_process_details
'SADABS-2016/2 (Bruker,2016/2) was used for absorption correction. wR2(int) was 0.1405 before and 0.0483 after correction. The Ratio of minimum to maximum transmission is 0.8667. The \l/2 correction factor is Not present.'
_exptl_crystal_colour colourless
_exptl_crystal_density_diffrn 1.286
_exptl_crystal_description block
_exptl_crystal_F_000 696
_exptl_crystal_size_max 0.12
_exptl_crystal_size_mid 0.08
_exptl_crystal_size_min 0.06
_refine_diff_density_max 0.166
_refine_diff_density_min -0.126
_refine_diff_density_rms 0.029
_refine_ls_abs_structure_details
;
 Flack x determined using 1258 quotients [(I+)-(I-)]/[(I+)+(I-)]
 (Parsons, Flack and Wagner, Acta Cryst. B69 (2013) 249-259).
;
_refine_ls_abs_structure_Flack 0.07(6)
_refine_ls_extinction_method none
_refine_ls_goodness_of_fit_ref 1.084
_refine_ls_hydrogen_treatment constr
_refine_ls_matrix_type full
_refine_ls_number_parameters 210
_refine_ls_number_reflns 3119
_refine_ls_number_restraints 0
_refine_ls_restrained_S_all 1.084
_refine_ls_R_factor_all 0.0284
_refine_ls_R_factor_gt 0.0276
_refine_ls_shift/su_max 0.001
_refine_ls_shift/su_mean 0.000
_refine_ls_structure_factor_coef Fsqd
_refine_ls_weighting_details 'w=1/[\s^2^(Fo^2^)+(0.0369P)^2^+0.2222P] where P=(Fo^2^+2Fc^2^)/3'
_refine_ls_weighting_scheme calc
_refine_ls_wR_factor_gt 0.0702
_refine_ls_wR_factor_ref 0.0708
_reflns_Friedel_coverage 0.726
_reflns_Friedel_fraction_full 0.992
_reflns_Friedel_fraction_max 0.992
_reflns_number_gt 3031
_reflns_number_total 3119
_reflns_threshold_expression 'I > 2\s(I)'
_cod_data_source_file ja9b05818_si_002.cif
_cod_data_source_block mj19279_0m
_cod_database_code 4128872
_shelx_shelxl_version_number 2016/6
_shelx_space_group_comment
;
The symmetry employed for this shelxl refinement is uniquely defined
by the following loop, which should always be used as a source of
symmetry information in preference to the above space-group names.
They are only intended as comments.
;
_shelx_estimated_absorpt_t_max 0.973
_shelx_estimated_absorpt_t_min 0.947
_olex2_refinement_description
;
1. Fixed Uiso
 At 1.2 times of:
  All C(H) groups, All C(H,H) groups
 At 1.5 times of:
  All C(H,H,H) groups, All O(H) groups
2.a Ternary CH refined with riding coordinates:
 C1(H1), C5(H5), C8(H8), C10(H10), C13(H13), C14(H14)
2.b Secondary CH2 refined with riding coordinates:
 C3(H3A,H3B), C6(H6A,H6B), C7(H7A,H7B), C11(H11A,H11B), C12(H12A,H12B),
 C15(H15A,H15B), C16(H16A,H16B), C17(H17A,H17B), C18(H18A,H18B)
2.c Idealised Me refined as rotating group:
 C19(H19A,H19B,H19C)
2.d Idealised tetrahedral OH refined as rotating group:
 O2(H2)
;
_olex2_submission_special_instructions 'No special instructions were received'

loop_
_space_group_symop_operation_xyz
'x, y, z'
'-x+1/2, -y, z+1/2'
'-x, y+1/2, -z+1/2'
'x+1/2, -y+1/2, -z'

loop_
_atom_site_label
_atom_site_type_symbol
_atom_site_fract_x
_atom_site_fract_y
_atom_site_fract_z
_atom_site_U_iso_or_equiv
_atom_site_adp_type
_atom_site_occupancy
_atom_site_site_symmetry_order
_atom_site_calc_flag
_atom_site_refinement_flags_posn
O1 O 0.71648(19) -0.00965(9) 0.45100(7) 0.0357(3) Uani 1 1 d .
O2 O 0.40644(17) 0.43451(9) 0.41691(7) 0.0328(3) Uani 1 1 d .
H2 H 0.359961 0.471564 0.450886 0.049 Uiso 1 1 calc GR
O3 O 0.85146(18) 0.35756(9) 0.19812(6) 0.0324(3) Uani 1 1 d .
O4 O 0.9519(2) 0.23307(10) 0.11193(7) 0.0418(3) Uani 1 1 d .
C1 C 0.9046(2) 0.11816(12) 0.39008(10) 0.0285(4) Uani 1 1 d .
H1 H 1.017396 0.082884 0.411257 0.034 Uiso 1 1 calc R
C2 C 0.7269(2) 0.06342(11) 0.40937(9) 0.0272(3) Uani 1 1 d .
C3 C 0.5599(2) 0.11069(12) 0.37116(9) 0.0270(3) Uani 1 1 d .
H3A H 0.459753 0.122013 0.409617 0.032 Uiso 1 1 calc R
H3B H 0.509790 0.064216 0.331937 0.032 Uiso 1 1 calc R
C4 C 0.6107(2) 0.21105(12) 0.33315(8) 0.0227(3) Uani 1 1 d .
C5 C 0.7698(2) 0.20048(12) 0.27235(9) 0.0252(3) Uani 1 1 d .
H5 H 0.717619 0.181451 0.221234 0.030 Uiso 1 1 calc R
C6 C 0.9102(3) 0.12155(12) 0.30163(10) 0.0309(4) Uani 1 1 d .
H6A H 1.038893 0.138776 0.284224 0.037 Uiso 1 1 calc R
H6B H 0.877280 0.054833 0.280650 0.037 Uiso 1 1 calc R
C7 C 0.8840(2) 0.22452(12) 0.42444(9) 0.0260(3) Uani 1 1 d .
H7A H 1.000921 0.262990 0.414868 0.031 Uiso 1 1 calc R
H7B H 0.866835 0.219163 0.480491 0.031 Uiso 1 1 calc R
C8 C 0.7135(2) 0.28205(11) 0.38927(8) 0.0212(3) Uani 1 1 d .
H8 H 0.626357 0.306751 0.430058 0.025 Uiso 1 1 calc R
C9 C 0.7731(2) 0.36856(11) 0.33470(8) 0.0224(3) Uani 1 1 d .
C10 C 0.8655(2) 0.30615(12) 0.26985(9) 0.0255(3) Uani 1 1 d .
H10 H 1.001953 0.297582 0.282287 0.031 Uiso 1 1 calc R
C11 C 0.4295(2) 0.25823(12) 0.30283(9) 0.0280(4) Uani 1 1 d .
H11A H 0.341817 0.268639 0.346139 0.034 Uiso 1 1 calc R
H11B H 0.369180 0.210792 0.266801 0.034 Uiso 1 1 calc R
C12 C 0.4598(2) 0.35838(12) 0.26211(9) 0.0299(4) Uani 1 1 d .
H12A H 0.337516 0.393601 0.257887 0.036 Uiso 1 1 calc R
H12B H 0.506093 0.345355 0.209615 0.036 Uiso 1 1 calc R
C13 C 0.6005(2) 0.42664(12) 0.30352(9) 0.0254(3) Uani 1 1 d .
H13 H 0.651303 0.472708 0.263371 0.030 Uiso 1 1 calc R
C14 C 0.5059(2) 0.49473(12) 0.36264(10) 0.0289(4) Uani 1 1 d .
H14 H 0.411866 0.537501 0.335254 0.035 Uiso 1 1 calc R
C15 C 0.6468(3) 0.56386(13) 0.40150(10) 0.0327(4) Uani 1 1 d .
H15A H 0.583335 0.600039 0.443720 0.039 Uiso 1 1 calc R
H15B H 0.691643 0.614314 0.364147 0.039 Uiso 1 1 calc R
C16 C 0.8151(3) 0.50655(13) 0.43333(10) 0.0308(4) Uani 1 1 d .
H16A H 0.772818 0.461397 0.474898 0.037 Uiso 1 1 calc R
H16B H 0.907197 0.554463 0.455047 0.037 Uiso 1 1 calc R
C17 C 0.9090(2) 0.44487(12) 0.37017(9) 0.0260(3) Uani 1 1 d .
H17A H 1.018878 0.408950 0.391709 0.031 Uiso 1 1 calc R
H17B H 0.955314 0.490639 0.329728 0.031 Uiso 1 1 calc R
C18 C 0.9847(3) 0.32779(15) 0.14295(10) 0.0404(5) Uani 1 1 d .
H18A H 0.985211 0.377679 0.100990 0.049 Uiso 1 1 calc R
H18B H 1.111212 0.328282 0.166707 0.049 Uiso 1 1 calc R
C19 C 0.7903(3) 0.22969(17) 0.06443(11) 0.0508(6) Uani 1 1 d .
H19A H 0.781574 0.163588 0.040141 0.076 Uiso 1 1 calc GR
H19B H 0.800028 0.281574 0.024905 0.076 Uiso 1 1 calc GR
H19C H 0.677424 0.241583 0.095408 0.076 Uiso 1 1 calc GR

loop_
_atom_site_aniso_label
_atom_site_aniso_U_11
_atom_site_aniso_U_22
_atom_site_aniso_U_33
_atom_site_aniso_U_23
_atom_site_aniso_U_13
_atom_site_aniso_U_12
O1 0.0444(8) 0.0274(6) 0.0352(7) 0.0056(5) 0.0000(6) -0.0033(6)
O2 0.0304(6) 0.0328(6) 0.0352(6) 0.0001(5) 0.0044(5) 0.0048(5)
O3 0.0435(7) 0.0306(6) 0.0231(5) 0.0011(5) 0.0067(5) -0.0083(5)
O4 0.0485(8) 0.0420(7) 0.0350(7) -0.0066(6) 0.0100(6) -0.0050(6)
C1 0.0238(8) 0.0262(8) 0.0356(9) 0.0016(7) -0.0008(7) 0.0027(6)
C2 0.0336(9) 0.0228(7) 0.0251(8) -0.0025(6) 0.0027(7) -0.0002(7)
C3 0.0250(8) 0.0274(8) 0.0287(8) 0.0003(6) 0.0017(7) -0.0055(6)
C4 0.0197(7) 0.0252(7) 0.0232(7) 0.0003(6) -0.0005(6) -0.0031(6)
C5 0.0262(8) 0.0264(8) 0.0230(7) -0.0027(6) 0.0028(6) -0.0054(7)
C6 0.0294(9) 0.0270(8) 0.0363(9) -0.0026(7) 0.0099(8) -0.0011(7)
C7 0.0229(8) 0.0267(8) 0.0285(8) 0.0025(6) -0.0046(7) -0.0006(6)
C8 0.0183(7) 0.0240(7) 0.0212(7) 0.0005(6) -0.0006(6) -0.0017(6)
C9 0.0216(7) 0.0238(7) 0.0218(7) -0.0002(6) -0.0008(6) -0.0031(6)
C10 0.0265(8) 0.0275(8) 0.0224(7) 0.0004(6) 0.0019(6) -0.0056(7)
C11 0.0218(8) 0.0320(8) 0.0301(8) 0.0000(7) -0.0052(7) -0.0048(7)
C12 0.0275(9) 0.0339(9) 0.0285(8) 0.0018(7) -0.0092(7) -0.0006(7)
C13 0.0272(8) 0.0253(7) 0.0236(7) 0.0038(6) -0.0057(7) -0.0005(7)
C14 0.0282(8) 0.0278(8) 0.0307(8) 0.0041(7) -0.0041(7) 0.0043(7)
C15 0.0370(10) 0.0264(8) 0.0347(9) -0.0033(7) -0.0040(8) 0.0027(7)
C16 0.0337(9) 0.0282(8) 0.0306(8) -0.0043(7) -0.0060(7) -0.0035(7)
C17 0.0236(8) 0.0253(7) 0.0291(8) 0.0008(6) -0.0039(7) -0.0043(6)
C18 0.0433(10) 0.0498(11) 0.0282(8) -0.0066(8) 0.0119(8) -0.0197(9)
C19 0.0674(14) 0.0527(12) 0.0322(10) -0.0053(9) 0.0002(10) -0.0263(11)

loop_
_atom_type_symbol
_atom_type_description
_atom_type_scat_dispersion_real
_atom_type_scat_dispersion_imag
_atom_type_scat_source
C C 0.0148 0.0070 'International Tables Vol C Tables 4.2.6.8 and 6.1.1.4'
H H 0.0000 0.0000 'International Tables Vol C Tables 4.2.6.8 and 6.1.1.4'
O O 0.0412 0.0250 'International Tables Vol C Tables 4.2.6.8 and 6.1.1.4'

loop_
_geom_angle_atom_site_label_1
_geom_angle_atom_site_label_2
_geom_angle_atom_site_label_3
_geom_angle
C14 O2 H2 109.5
C18 O3 C10 114.71(14)
C18 O4 C19 113.08(16)
C2 C1 H1 111.3
C2 C1 C6 105.15(14)
C2 C1 C7 106.25(13)
C6 C1 H1 111.3
C7 C1 H1 111.3
C7 C1 C6 111.33(13)
O1 C2 C1 125.16(16)
O1 C2 C3 123.62(16)
C1 C2 C3 111.21(13)
C2 C3 H3A 109.2
C2 C3 H3B 109.2
C2 C3 C4 111.85(13)
H3A C3 H3B 107.9
C4 C3 H3A 109.2
C4 C3 H3B 109.2
C3 C4 C5 112.76(13)
C3 C4 C8 111.68(12)
C8 C4 C5 98.38(12)
C11 C4 C3 108.08(13)
C11 C4 C5 114.30(13)
C11 C4 C8 111.47(12)
C4 C5 H5 111.4
C4 C5 C10 104.64(12)
C6 C5 C4 107.78(12)
C6 C5 H5 111.4
C6 C5 C10 110.09(13)
C10 C5 H5 111.4
C1 C6 H6A 109.7
C1 C6 H6B 109.7
C5 C6 C1 109.62(13)
C5 C6 H6A 109.7
C5 C6 H6B 109.7
H6A C6 H6B 108.2
C1 C7 H7A 109.3
C1 C7 H7B 109.3
C1 C7 C8 111.77(12)
H7A C7 H7B 107.9
C8 C7 H7A 109.3
C8 C7 H7B 109.3
C4 C8 C7 108.41(12)
C4 C8 H8 111.2
C4 C8 C9 101.13(11)
C7 C8 H8 111.2
C9 C8 C7 113.28(12)
C9 C8 H8 111.2
C10 C9 C8 99.53(12)
C13 C9 C8 111.80(13)
C13 C9 C10 110.22(12)
C17 C9 C8 114.52(12)
C17 C9 C10 112.63(13)
C17 C9 C13 108.00(13)
O3 C10 C5 115.16(13)
O3 C10 C9 110.71(13)
O3 C10 H10 108.2
C5 C10 H10 108.2
C9 C10 C5 106.17(12)
C9 C10 H10 108.2
C4 C11 H11A 108.8
C4 C11 H11B 108.8
C4 C11 C12 113.75(13)
H11A C11 H11B 107.7
C12 C11 H11A 108.8
C12 C11 H11B 108.8
C11 C12 H12A 109.0
C11 C12 H12B 109.0
C11 C12 C13 112.97(13)
H12A C12 H12B 107.8
C13 C12 H12A 109.0
C13 C12 H12B 109.0
C9 C13 H13 105.6
C12 C13 C9 112.66(13)
C12 C13 H13 105.6
C14 C13 C9 113.96(12)
C14 C13 C12 112.63(14)
C14 C13 H13 105.6
O2 C14 C13 109.39(13)
O2 C14 H14 107.9
O2 C14 C15 111.65(14)
C13 C14 H14 107.9
C15 C14 C13 111.85(14)
C15 C14 H14 107.9
C14 C15 H15A 109.2
C14 C15 H15B 109.2
C14 C15 C16 112.06(13)
H15A C15 H15B 107.9
C16 C15 H15A 109.2
C16 C15 H15B 109.2
C15 C16 H16A 109.6
C15 C16 H16B 109.6
C15 C16 C17 110.36(14)
H16A C16 H16B 108.1
C17 C16 H16A 109.6
C17 C16 H16B 109.6
C9 C17 H17A 109.2
C9 C17 H17B 109.2
C16 C17 C9 111.95(13)
C16 C17 H17A 109.2
C16 C17 H17B 109.2
H17A C17 H17B 107.9
O3 C18 H18A 108.7
O3 C18 H18B 108.7
O4 C18 O3 114.17(15)
O4 C18 H18A 108.7
O4 C18 H18B 108.7
H18A C18 H18B 107.6
O4 C19 H19A 109.5
O4 C19 H19B 109.5
O4 C19 H19C 109.5
H19A C19 H19B 109.5
H19A C19 H19C 109.5
H19B C19 H19C 109.5

loop_
_geom_bond_atom_site_label_1
_geom_bond_atom_site_label_2
_geom_bond_distance
O1 C2 1.218(2)
O2 H2 0.8400
O2 C14 1.429(2)
O3 C10 1.4323(18)
O3 C18 1.408(2)
O4 C18 1.394(2)
O4 C19 1.417(3)
C1 H1 1.0000
C1 C2 1.496(2)
C1 C6 1.547(2)
C1 C7 1.546(2)
C2 C3 1.500(2)
C3 H3A 0.9900
C3 H3B 0.9900
C3 C4 1.537(2)
C4 C5 1.557(2)
C4 C8 1.546(2)
C4 C11 1.527(2)
C5 H5 1.0000
C5 C6 1.537(2)
C5 C10 1.564(2)
C6 H6A 0.9900
C6 H6B 0.9900
C7 H7A 0.9900
C7 H7B 0.9900
C7 C8 1.559(2)
C8 H8 1.0000
C8 C9 1.555(2)
C9 C10 1.552(2)
C9 C13 1.549(2)
C9 C17 1.533(2)
C10 H10 1.0000
C11 H11A 0.9900
C11 H11B 0.9900
C11 C12 1.528(2)
C12 H12A 0.9900
C12 H12B 0.9900
C12 C13 1.533(2)
C13 H13 1.0000
C13 C14 1.531(2)
C14 H14 1.0000
C14 C15 1.520(2)
C15 H15A 0.9900
C15 H15B 0.9900
C15 C16 1.524(2)
C16 H16A 0.9900
C16 H16B 0.9900
C16 C17 1.530(2)
C17 H17A 0.9900
C17 H17B 0.9900
C18 H18A 0.9900
C18 H18B 0.9900
C19 H19A 0.9800
C19 H19B 0.9800
C19 H19C 0.9800
